data_4339501
loop_
_publ_author_name
'Tronic, Tristan A.'
'deKrafft, Kathryn E'
'Lim, Mi Jung'
'Ley, Amanda N.'
'Pike, Robert D.'

_publ_section_title
;
 Copper(I) cyanide networks: synthesis, luminescence behavior and thermal
 analysis. Part 1. Diimine ligands.
;
_journal_issue 21
_journal_name_full 'Inorganic chemistry'
_journal_page_first 8897
_journal_page_last 8912
_journal_paper_doi 10.1021/ic7007057
_journal_volume 46
_journal_year 2007
_chemical_formula_moiety 'C6 H4 Cu2 N4'
_chemical_formula_sum 'C6 H4 Cu2 N4'
_chemical_formula_weight 259.21
_chemical_name_common
;
 [(CuCN)~2~(Pdz)]
;
_chemical_name_systematic
; 
 catena-poly[!mu-pyridazinedi-!mu-cyano-)dicopper(I)]
;
_space_group_IT_number 15
_symmetry_cell_setting monoclinic
_symmetry_space_group_name_Hall '-C 2yc'
_symmetry_space_group_name_H-M 'C 1 2/c 1'
_atom_sites_solution_hydrogens geom
_atom_sites_solution_primary direct
_atom_sites_solution_secondary difmap
_audit_creation_method SHELXL-97
_cell_angle_alpha 90.00
_cell_angle_beta 109.2010(10)
_cell_angle_gamma 90.00
_cell_formula_units_Z 4
_cell_length_a 6.92800(10)
_cell_length_b 14.6097(2)
_cell_length_c 8.05920(10)
_cell_measurement_temperature 100(2)
_cell_volume 770.342(19)
_computing_cell_refinement 'SAINTPLUS (Bruker AXS, 2004)'
_computing_data_collection 'APEX2 (Bruker AXS, 2004)'
_computing_data_reduction SAINTPLUS
_computing_molecular_graphics 'ORTEP3 (Farrugia, 1997)'
_computing_publication_material 'SHELXL97 (Sheldrick, 1997)'
_computing_structure_refinement 'XSHELL (Bruker, 2004)'
_computing_structure_solution 'SHELXS97 (Sheldrick, 1997)'
_diffrn_ambient_temperature 100(2)
_diffrn_measured_fraction_theta_full 0.951
_diffrn_measured_fraction_theta_max 0.951
_diffrn_measurement_device_type 'Bruker SMART Apex II CCD'
_diffrn_measurement_method '\w and \y'
_diffrn_radiation_monochromator graphite
_diffrn_radiation_source 'fine-focus sealed tube'
_diffrn_radiation_type CuK\a
_diffrn_radiation_wavelength 1.54178
_diffrn_reflns_av_R_equivalents 0.0329
_diffrn_reflns_av_sigmaI/netI 0.0182
_diffrn_reflns_limit_h_max 8
_diffrn_reflns_limit_h_min -7
_diffrn_reflns_limit_k_max 16
_diffrn_reflns_limit_k_min -16
_diffrn_reflns_limit_l_max 9
_diffrn_reflns_limit_l_min -9
_diffrn_reflns_number 4117
_diffrn_reflns_theta_full 66.98
_diffrn_reflns_theta_max 66.98
_diffrn_reflns_theta_min 6.06
_diffrn_standards_number 0
_exptl_absorpt_coefficient_mu 6.321
_exptl_absorpt_correction_T_max 0.5705
_exptl_absorpt_correction_T_min 0.2295
_exptl_absorpt_correction_type numerical
_exptl_absorpt_process_details 'SADABS (Sheldrick, 2004)'
_exptl_crystal_colour yellow
_exptl_crystal_density_diffrn 2.235
_exptl_crystal_density_method 'not measured'
_exptl_crystal_description prism
_exptl_crystal_F_000 504
_exptl_crystal_size_max 0.33
_exptl_crystal_size_mid 0.15
_exptl_crystal_size_min 0.10
_refine_diff_density_max 0.227
_refine_diff_density_min -0.446
_refine_diff_density_rms 0.076
_refine_ls_extinction_method none
_refine_ls_goodness_of_fit_ref 1.153
_refine_ls_hydrogen_treatment refall
_refine_ls_matrix_type full
_refine_ls_number_parameters 63
_refine_ls_number_reflns 661
_refine_ls_number_restraints 0
_refine_ls_restrained_S_all 1.153
_refine_ls_R_factor_all 0.0218
_refine_ls_R_factor_gt 0.0216
_refine_ls_shift/su_max 0.000
_refine_ls_shift/su_mean 0.000
_refine_ls_structure_factor_coef Fsqd
_refine_ls_weighting_details 'calc w=1/[\s^2^(Fo^2^)+(0.0255P)^2^+1.7123P] where P=(Fo^2^+2Fc^2^)/3'
_refine_ls_weighting_scheme calc
_refine_ls_wR_factor_gt 0.0558
_refine_ls_wR_factor_ref 0.0559
_reflns_number_gt 656
_reflns_number_total 661
_reflns_threshold_expression >2sigma(I)
_cod_data_source_file ic7007057-file003.cif
_cod_data_source_block 11a
_cod_original_cell_volume 770.342(18)
_cod_original_sg_symbol_H-M C2/c
_cod_database_code 4339501

loop_
_symmetry_equiv_pos_as_xyz
'x, y, z'
'-x, y, -z+1/2'
'x+1/2, y+1/2, z'
'-x+1/2, y+1/2, -z+1/2'
'-x, -y, -z'
'x, -y, z-1/2'
'-x+1/2, -y+1/2, -z'
'x+1/2, -y+1/2, z-1/2'

loop_
_atom_site_label
_atom_site_type_symbol
_atom_site_fract_x
_atom_site_fract_y
_atom_site_fract_z
_atom_site_U_iso_or_equiv
_atom_site_adp_type
_atom_site_occupancy
_atom_site_symmetry_multiplicity
_atom_site_calc_flag
_atom_site_refinement_flags
Cu1 Cu 0.12570(5) 0.06757(2) 0.07807(4) 0.01623(16) Uani 1 1 d .
N1 N 0.0177(3) 0.05471(14) -0.1746(3) 0.0172(4) Uani 0.50 1 d P
N2 N 0.4125(3) 0.07100(12) 0.2110(3) 0.0156(4) Uani 0.50 1 d P
N3 N 0.0092(3) 0.18090(12) 0.1691(2) 0.0118(4) Uani 1 1 d .
C1 C 0.0177(3) 0.05471(14) -0.1746(3) 0.0172(4) Uani 0.50 1 d P
C2 C 0.4125(3) 0.07100(12) 0.2110(3) 0.0156(4) Uani 0.50 1 d P
C3 C 0.0135(3) 0.26055(15) 0.0900(3) 0.0154(4) Uani 1 1 d .
C4 C 0.0055(4) 0.34528(15) 0.1665(3) 0.0183(5) Uani 1 1 d .
H3 H 0.018(4) 0.2572(17) -0.024(4) 0.015(6) Uiso 1 1 d .
H4 H 0.005(4) 0.399(2) 0.107(3) 0.016(6) Uiso 1 1 d .

loop_
_atom_site_aniso_label
_atom_site_aniso_U_11
_atom_site_aniso_U_22
_atom_site_aniso_U_33
_atom_site_aniso_U_23
_atom_site_aniso_U_13
_atom_site_aniso_U_12
Cu1 0.0227(2) 0.0102(2) 0.0173(2) 0.00128(11) 0.00863(17) 0.00278(11)
N1 0.0177(10) 0.0150(10) 0.0197(10) 0.0029(8) 0.0072(11) 0.0026(7)
N2 0.0247(10) 0.0069(10) 0.0169(12) -0.0003(7) 0.0091(10) -0.0004(7)
N3 0.0127(8) 0.0088(9) 0.0127(9) 0.0004(6) 0.0027(8) 0.0009(6)
C1 0.0177(10) 0.0150(10) 0.0197(10) 0.0029(8) 0.0072(11) 0.0026(7)
C2 0.0247(10) 0.0069(10) 0.0169(12) -0.0003(7) 0.0091(10) -0.0004(7)
C3 0.0183(11) 0.0135(11) 0.0147(11) 0.0019(8) 0.0056(9) 0.0017(8)
C4 0.0262(12) 0.0079(11) 0.0229(12) 0.0038(9) 0.0110(10) 0.0020(8)

loop_
_atom_type_symbol
_atom_type_description
_atom_type_scat_dispersion_real
_atom_type_scat_dispersion_imag
_atom_type_scat_source
C C 0.0181 0.0091 'International Tables Vol C Tables 4.2.6.8 and 6.1.1.4'
H H 0.0000 0.0000 'International Tables Vol C Tables 4.2.6.8 and 6.1.1.4'
N N 0.0311 0.0180 'International Tables Vol C Tables 4.2.6.8 and 6.1.1.4'
Cu Cu -1.9646 0.5888 'International Tables Vol C Tables 4.2.6.8 and 6.1.1.4'

loop_
_geom_angle_atom_site_label_1
_geom_angle_atom_site_label_2
_geom_angle_atom_site_label_3
_geom_angle
_geom_angle_site_symmetry_1
_geom_angle_site_symmetry_3
N2 Cu1 N1 124.07(9) . .
N2 Cu1 N3 103.45(7) . .
N1 Cu1 N3 112.86(8) . .
N2 Cu1 C1 108.29(8) . 5
N1 Cu1 C1 102.70(7) . 5
N3 Cu1 C1 103.78(7) . 5
N2 Cu1 N1 108.29(8) . 5
N1 Cu1 N1 102.70(7) . 5
N3 Cu1 N1 103.78(7) . 5
C1 Cu1 N1 0.00(12) 5 5
N2 Cu1 Cu1 132.75(6) . 5
N1 Cu1 Cu1 57.53(6) . 5
N3 Cu1 Cu1 119.24(5) . 5
C1 Cu1 Cu1 45.17(6) 5 5
N1 Cu1 Cu1 45.17(6) 5 5
C1 N1 Cu1 168.5(2) 2_554 .
N1 N1 Cu1 168.5(2) 2_554 .
C1 N1 Cu1 112.90(14) 2_554 5
N1 N1 Cu1 112.90(14) 2_554 5
Cu1 N1 Cu1 77.30(7) . 5
C2 N2 Cu1 178.11(17) 2_655 .
N2 N2 Cu1 178.11(17) 2_655 .
C3 N3 N3 119.09(12) . 2
C3 N3 Cu1 117.02(14) . .
N3 N3 Cu1 120.77(8) 2 .
N3 C3 C4 123.7(2) . .
N3 C3 H3 116.1(16) . .
C4 C3 H3 120.2(16) . .
C4 C4 C3 117.21(13) 2 .
C4 C4 H4 121.5(17) 2 .
C3 C4 H4 121.3(17) . .

loop_
_geom_bond_atom_site_label_1
_geom_bond_atom_site_label_2
_geom_bond_distance
_geom_bond_site_symmetry_2
Cu1 N2 1.923(2) .
Cu1 N1 1.934(2) .
Cu1 N3 2.0788(17) .
Cu1 C1 2.300(2) 5
Cu1 N1 2.300(2) 5
Cu1 Cu1 2.6597(6) 5
N1 C1 1.159(4) 2_554
N1 N1 1.159(4) 2_554
N1 Cu1 2.300(2) 5
N2 C2 1.168(5) 2_655
N2 N2 1.168(5) 2_655
N3 C3 1.332(3) .
N3 N3 1.350(3) 2
C3 C4 1.392(3) .
C3 H3 0.93(3) .
C4 C4 1.373(5) 2
C4 H4 0.91(3) .

loop_
_geom_torsion_atom_site_label_1
_geom_torsion_atom_site_label_2
_geom_torsion_atom_site_label_3
_geom_torsion_atom_site_label_4
_geom_torsion
_geom_torsion_site_symmetry_1
_geom_torsion_site_symmetry_4
N2 Cu1 N1 C1 -30.7(7) . 2_554
N3 Cu1 N1 C1 95.4(7) . 2_554
C1 Cu1 N1 C1 -153.5(7) 5 2_554
N1 Cu1 N1 C1 -153.5(7) 5 2_554
Cu1 Cu1 N1 C1 -153.5(7) 5 2_554
N2 Cu1 N1 N1 -30.7(7) . 2_554
N3 Cu1 N1 N1 95.4(7) . 2_554
C1 Cu1 N1 N1 -153.5(7) 5 2_554
N1 Cu1 N1 N1 -153.5(7) 5 2_554
Cu1 Cu1 N1 N1 -153.5(7) 5 2_554
N2 Cu1 N1 Cu1 122.74(8) . 5
N3 Cu1 N1 Cu1 -111.10(7) . 5
C1 Cu1 N1 Cu1 0.0 5 5
N1 Cu1 N1 Cu1 0.0 5 5
N2 Cu1 N3 C3 87.11(17) . .
N1 Cu1 N3 C3 -49.44(18) . .
C1 Cu1 N3 C3 -159.88(15) 5 .
N1 Cu1 N3 C3 -159.88(15) 5 .
Cu1 Cu1 N3 C3 -113.87(15) 5 .
N2 Cu1 N3 N3 -72.71(19) . 2
N1 Cu1 N3 N3 150.73(18) . 2
C1 Cu1 N3 N3 40.3(2) 5 2
N1 Cu1 N3 N3 40.3(2) 5 2
Cu1 Cu1 N3 N3 86.31(19) 5 2
N3 N3 C3 C4 1.7(4) 2 .
Cu1 N3 C3 C4 -158.43(18) . .
N3 C3 C4 C4 0.7(4) . 2
